data_7236738
loop_
_publ_author_name
'Huang, Manna'
'Ye, Shuxian'
'Xu, Ke'
'Zhou, Jie'
'Liu, Junliang'
'Zhu, Xinhai'
'Wan, Yiqian'

_publ_section_title
;
 Whole-rainbow-color organic solid fluorophores from subtle modification
 of thiazolo[5,4-b]thieno[3,2-e]pyridines (TTPs)
;
_journal_issue 14
_journal_name_full 'Journal of Materials Chemistry C'
_journal_page_first 3456
_journal_paper_doi 10.1039/C7TC00513J
_journal_volume 5
_journal_year 2017
_chemical_formula_sum 'C23 H16 Cl2 N2 O S2'
_chemical_formula_weight 471.40
_chemical_name_common BF2
_chemical_name_systematic 5-chloro-2-(8-(2-chlorophenyl)-6-isopropylthiazolo[5,4-b]thieno[3,2-e]pyridin-2-yl)phenol
_space_group_crystal_system triclinic
_space_group_IT_number 2
_space_group_name_Hall '-P 1'
_space_group_name_H-M_alt 'P -1'
_atom_sites_solution_hydrogens geom
_audit_creation_method SHELXL-2014/7
_audit_update_record
;
2017-01-16 deposited with the CCDC.
2017-02-26 downloaded from the CCDC.
;
_cell_angle_alpha 111.453(5)
_cell_angle_beta 96.496(4)
_cell_angle_gamma 93.193(4)
_cell_formula_units_Z 2
_cell_length_a 7.7588(3)
_cell_length_b 10.6540(5)
_cell_length_c 14.3833(8)
_cell_measurement_temperature 293(2)
_cell_volume 1093.40(10)
_computing_structure_refinement 'SHELXL-2014/7 (Sheldrick, 2014)'
_diffrn_ambient_temperature 293(2)
_diffrn_measured_fraction_theta_full 0.984
_diffrn_measured_fraction_theta_max 0.984
_diffrn_radiation_type CuK\a
_diffrn_radiation_wavelength 1.54178
_diffrn_reflns_av_R_equivalents 0.0190
_diffrn_reflns_av_unetI/netI 0.0231
_diffrn_reflns_Laue_measured_fraction_full 0.984
_diffrn_reflns_Laue_measured_fraction_max 0.984
_diffrn_reflns_limit_h_max 8
_diffrn_reflns_limit_h_min -4
_diffrn_reflns_limit_k_max 11
_diffrn_reflns_limit_k_min -12
_diffrn_reflns_limit_l_max 16
_diffrn_reflns_limit_l_min -16
_diffrn_reflns_number 7036
_diffrn_reflns_point_group_measured_fraction_full 0.984
_diffrn_reflns_point_group_measured_fraction_max 0.984
_diffrn_reflns_theta_full 62.543
_diffrn_reflns_theta_max 62.543
_diffrn_reflns_theta_min 3.336
_exptl_absorpt_coefficient_mu 4.600
_exptl_crystal_density_diffrn 1.432
_exptl_crystal_F_000 484
_exptl_crystal_recrystallization_method 'Re-crystallisation from solvent: chloroform and hexane'
_refine_diff_density_max 1.154
_refine_diff_density_min -0.428
_refine_diff_density_rms 0.051
_refine_ls_extinction_method none
_refine_ls_goodness_of_fit_ref 1.035
_refine_ls_hydrogen_treatment constr
_refine_ls_matrix_type full
_refine_ls_number_parameters 274
_refine_ls_number_reflns 3434
_refine_ls_number_restraints 0
_refine_ls_restrained_S_all 1.035
_refine_ls_R_factor_all 0.0482
_refine_ls_R_factor_gt 0.0456
_refine_ls_shift/su_max 0.000
_refine_ls_shift/su_mean 0.000
_refine_ls_structure_factor_coef Fsqd
_refine_ls_weighting_details 'w=1/[\s^2^(Fo^2^)+(0.0777P)^2^+0.5138P] where P=(Fo^2^+2Fc^2^)/3'
_refine_ls_weighting_scheme calc
_refine_ls_wR_factor_gt 0.1269
_refine_ls_wR_factor_ref 0.1303
_reflns_Friedel_coverage 0.000
_reflns_number_gt 3164
_reflns_number_total 3434
_reflns_threshold_expression 'I > 2\s(I)'
_cod_data_source_file c7tc00513j2.cif
_cod_data_source_block exp_20914_F42
_cod_database_code 7236738
_shelx_shelxl_version_number 2014/7
_shelx_space_group_comment
;
The symmetry employed for this shelxl refinement is uniquely defined
by the following loop, which should always be used as a source of
symmetry information in preference to the above space-group names.
They are only intended as comments.
;

loop_
_space_group_symop_operation_xyz
'x, y, z'
'-x, -y, -z'

loop_
_atom_site_label
_atom_site_type_symbol
_atom_site_fract_x
_atom_site_fract_y
_atom_site_fract_z
_atom_site_U_iso_or_equiv
_atom_site_adp_type
_atom_site_occupancy
_atom_site_site_symmetry_order
_atom_site_calc_flag
_atom_site_refinement_flags_posn
_atom_site_refinement_flags_adp
S1 S 0.21553(9) 1.08345(6) -0.02570(5) 0.0484(2) Uani 1 1 d . .
S2 S 0.57130(10) 1.28024(7) 0.35056(5) 0.0575(2) Uani 1 1 d . .
Cl1 Cl 0.06374(10) 0.71918(9) 0.12618(8) 0.0796(3) Uani 1 1 d . .
N1 N 0.2428(3) 0.8469(2) -0.01588(15) 0.0448(5) Uani 1 1 d . .
N2 N 0.3943(3) 1.1851(2) 0.16325(15) 0.0491(5) Uani 1 1 d . .
C3 C 0.4019(3) 0.9102(2) 0.15729(19) 0.0447(5) Uani 1 1 d . .
C4 C 0.4699(3) 1.1550(2) 0.23928(19) 0.0466(6) Uani 1 1 d . .
O5 O 0.1044(3) 0.6176(2) -0.15731(18) 0.0759(7) Uani 1 1 d . .
H5 H 0.1457 0.6691 -0.1001 0.114 Uiso 1 1 calc R U
C6 C 0.3226(3) 0.9393(2) 0.07636(18) 0.0420(5) Uani 1 1 d . .
C7 C 0.1809(3) 0.9064(2) -0.07536(19) 0.0438(5) Uani 1 1 d . .
C8 C 0.4787(3) 1.0236(3) 0.24226(19) 0.0456(6) Uani 1 1 d . .
C9 C 0.0850(3) 0.8324(3) -0.17613(18) 0.0456(6) Uani 1 1 d . .
C10 C 0.0218(4) 0.8987(3) -0.2384(2) 0.0564(7) Uani 1 1 d . .
H10 H 0.0399 0.9928 -0.2147 0.068 Uiso 1 1 calc R U
C11 C 0.3233(3) 1.0761(2) 0.08470(18) 0.0440(5) Uani 1 1 d . .
C12 C 0.5691(3) 1.0320(3) 0.3373(2) 0.0528(6) Uani 1 1 d . .
H12 H 0.5878 0.9560 0.3529 0.063 Uiso 1 1 calc R U
C13 C 0.4149(4) 0.7697(3) 0.15198(19) 0.0491(6) Uani 1 1 d . .
C14 C 0.0526(4) 0.6904(3) -0.2127(2) 0.0539(6) Uani 1 1 d . .
C15 C 0.2748(4) 0.6750(3) 0.1345(2) 0.0564(7) Uani 1 1 d . .
C16 C -0.0915(4) 0.6900(3) -0.3683(2) 0.0595(7) Uani 1 1 d . .
C17 C 0.6250(4) 1.1599(3) 0.4023(2) 0.0552(6) Uani 1 1 d . .
C18 C 0.5831(4) 0.7277(3) 0.1640(2) 0.0641(7) Uani 1 1 d . .
H18 H 0.6808 0.7892 0.1765 0.077 Uiso 1 1 calc R U
C19 C -0.0663(4) 0.8292(3) -0.3339(2) 0.0621(7) Uani 1 1 d . .
H19 H -0.1080 0.8752 -0.3742 0.074 Uiso 1 1 calc R U
C20 C 0.6052(5) 0.5978(3) 0.1577(3) 0.0765(9) Uani 1 1 d . .
H20 H 0.7165 0.5716 0.1656 0.092 Uiso 1 1 calc R U
C21 C 0.2957(5) 0.5425(3) 0.1278(3) 0.0691(8) Uani 1 1 d . .
H21 H 0.1992 0.4799 0.1157 0.083 Uiso 1 1 calc R U
C22 C -0.0357(4) 0.6194(3) -0.3094(2) 0.0629(7) Uani 1 1 d . .
H22 H -0.0567 0.5254 -0.3339 0.075 Uiso 1 1 calc R U
C23 C 0.7858(5) 1.0927(4) 0.5349(3) 0.0920(12) Uani 1 1 d . .
H23A H 0.6866 1.0371 0.5379 0.138 Uiso 1 1 calc R U
H23B H 0.8581 1.1282 0.5995 0.138 Uiso 1 1 calc R U
H23C H 0.8516 1.0393 0.4847 0.138 Uiso 1 1 calc R U
C24 C 0.4605(5) 0.5072(3) 0.1395(3) 0.0767(9) Uani 1 1 d . .
H24 H 0.4756 0.4193 0.1350 0.092 Uiso 1 1 calc R U
C25 C 0.7244(4) 1.2093(4) 0.5075(2) 0.0688(8) Uani 1 1 d . .
H25 H 0.8280 1.2677 0.5095 0.083 Uiso 1 1 calc R U
C26 C 0.6152(6) 1.2944(4) 0.5843(2) 0.0853(11) Uani 1 1 d . .
H26A H 0.5844 1.3707 0.5681 0.128 Uiso 1 1 calc R U
H26B H 0.6815 1.3259 0.6506 0.128 Uiso 1 1 calc R U
H26C H 0.5111 1.2400 0.5827 0.128 Uiso 1 1 calc R U
Cl2 Cl -0.19418(11) 0.59940(10) -0.49116(6) 0.0817(3) Uani 1 1 d . .

loop_
_atom_site_aniso_label
_atom_site_aniso_U_11
_atom_site_aniso_U_22
_atom_site_aniso_U_33
_atom_site_aniso_U_23
_atom_site_aniso_U_13
_atom_site_aniso_U_12
S1 0.0643(4) 0.0369(3) 0.0465(4) 0.0199(3) 0.0036(3) 0.0043(3)
S2 0.0711(4) 0.0453(4) 0.0482(4) 0.0124(3) 0.0002(3) -0.0055(3)
Cl1 0.0605(5) 0.0739(5) 0.1142(7) 0.0490(5) 0.0073(4) 0.0009(4)
N1 0.0508(11) 0.0373(11) 0.0465(11) 0.0166(9) 0.0045(9) 0.0048(9)
N2 0.0624(13) 0.0368(11) 0.0481(12) 0.0171(10) 0.0063(10) 0.0004(9)
C3 0.0471(13) 0.0410(13) 0.0490(13) 0.0204(11) 0.0070(10) 0.0047(10)
C4 0.0517(13) 0.0414(13) 0.0455(13) 0.0159(11) 0.0066(10) -0.0013(10)
O5 0.1056(17) 0.0409(11) 0.0712(14) 0.0194(10) -0.0193(12) 0.0030(11)
C6 0.0448(12) 0.0372(12) 0.0458(13) 0.0177(10) 0.0067(10) 0.0032(10)
C7 0.0491(13) 0.0375(12) 0.0468(13) 0.0173(10) 0.0096(10) 0.0053(10)
C8 0.0475(13) 0.0436(13) 0.0465(13) 0.0184(11) 0.0061(10) 0.0017(10)
C9 0.0481(13) 0.0438(13) 0.0438(13) 0.0150(11) 0.0062(10) 0.0061(10)
C10 0.0702(17) 0.0466(15) 0.0517(15) 0.0194(12) 0.0035(13) 0.0059(12)
C11 0.0516(13) 0.0382(13) 0.0450(13) 0.0187(11) 0.0074(10) 0.0033(10)
C12 0.0566(15) 0.0544(16) 0.0504(14) 0.0249(13) 0.0025(12) 0.0031(12)
C13 0.0633(15) 0.0392(13) 0.0473(13) 0.0210(11) 0.0020(11) 0.0054(11)
C14 0.0569(15) 0.0454(14) 0.0550(15) 0.0154(12) 0.0019(12) 0.0050(11)
C15 0.0683(17) 0.0473(15) 0.0550(15) 0.0235(12) 0.0021(12) -0.0003(12)
C16 0.0544(15) 0.0646(18) 0.0475(14) 0.0092(13) 0.0012(12) 0.0042(13)
C17 0.0568(15) 0.0584(16) 0.0490(14) 0.0205(13) 0.0033(12) 0.0006(12)
C18 0.0779(19) 0.0516(16) 0.0717(19) 0.0328(15) 0.0102(15) 0.0132(14)
C19 0.0713(18) 0.0663(19) 0.0500(16) 0.0250(14) 0.0018(13) 0.0108(14)
C20 0.082(2) 0.064(2) 0.100(3) 0.0457(19) 0.0151(19) 0.0239(17)
C21 0.087(2) 0.0471(16) 0.072(2) 0.0234(15) 0.0053(16) -0.0023(15)
C22 0.0673(17) 0.0492(16) 0.0596(17) 0.0091(13) -0.0015(14) 0.0031(13)
C23 0.095(3) 0.104(3) 0.073(2) 0.035(2) -0.0146(19) 0.018(2)
C24 0.098(3) 0.0544(18) 0.089(2) 0.0398(17) 0.0125(19) 0.0146(17)
C25 0.0692(18) 0.078(2) 0.0536(16) 0.0242(15) -0.0053(14) -0.0056(15)
C26 0.111(3) 0.089(3) 0.0473(17) 0.0183(17) -0.0001(17) 0.011(2)
Cl2 0.0792(5) 0.0888(6) 0.0526(4) 0.0046(4) -0.0110(4) 0.0043(4)

loop_
_atom_type_symbol
_atom_type_description
_atom_type_scat_dispersion_real
_atom_type_scat_dispersion_imag
_atom_type_scat_source
C C 0.0181 0.0091 'International Tables Vol C Tables 4.2.6.8 and 6.1.1.4'
H H 0.0000 0.0000 'International Tables Vol C Tables 4.2.6.8 and 6.1.1.4'
N N 0.0311 0.0180 'International Tables Vol C Tables 4.2.6.8 and 6.1.1.4'
O O 0.0492 0.0322 'International Tables Vol C Tables 4.2.6.8 and 6.1.1.4'
S S 0.3331 0.5567 'International Tables Vol C Tables 4.2.6.8 and 6.1.1.4'
Cl Cl 0.3639 0.7018 'International Tables Vol C Tables 4.2.6.8 and 6.1.1.4'

loop_
_geom_angle_atom_site_label_1
_geom_angle_atom_site_label_2
_geom_angle_atom_site_label_3
_geom_angle
C11 S1 C7 88.74(11)
C4 S2 C17 91.50(13)
C7 N1 C6 111.9(2)
C11 N2 C4 112.8(2)
C6 C3 C8 115.4(2)
C6 C3 C13 122.5(2)
C8 C3 C13 122.0(2)
N2 C4 C8 126.9(2)
N2 C4 S2 121.52(19)
C8 C4 S2 111.61(19)
N1 C6 C3 126.7(2)
N1 C6 C11 113.8(2)
C3 C6 C11 119.5(2)
N1 C7 C9 123.2(2)
N1 C7 S1 115.61(19)
C9 C7 S1 121.21(19)
C3 C8 C4 118.7(2)
C3 C8 C12 130.6(2)
C4 C8 C12 110.7(2)
C10 C9 C14 118.0(2)
C10 C9 C7 121.9(2)
C14 C9 C7 120.1(2)
C19 C10 C9 122.0(3)
N2 C11 C6 126.8(2)
N2 C11 S1 123.24(19)
C6 C11 S1 109.98(18)
C17 C12 C8 114.2(3)
C15 C13 C18 116.9(2)
C15 C13 C3 124.8(2)
C18 C13 C3 118.3(2)
O5 C14 C22 117.3(3)
O5 C14 C9 122.5(2)
C22 C14 C9 120.2(3)
C13 C15 C21 122.1(3)
C13 C15 Cl1 120.5(2)
C21 C15 Cl1 117.3(2)
C22 C16 C19 122.1(3)
C22 C16 Cl2 118.7(2)
C19 C16 Cl2 119.2(2)
C12 C17 C25 129.9(3)
C12 C17 S2 111.9(2)
C25 C17 S2 118.2(2)
C20 C18 C13 121.5(3)
C10 C19 C16 118.5(3)
C24 C20 C18 119.1(3)
C24 C21 C15 118.5(3)
C16 C22 C14 119.2(3)
C21 C24 C20 121.9(3)
C17 C25 C23 111.7(3)
C17 C25 C26 110.8(3)
C23 C25 C26 110.9(3)

loop_
_geom_bond_atom_site_label_1
_geom_bond_atom_site_label_2
_geom_bond_distance
S1 C11 1.739(3)
S1 C7 1.748(2)
S2 C4 1.731(3)
S2 C17 1.749(3)
Cl1 C15 1.732(3)
N1 C7 1.305(3)
N1 C6 1.380(3)
N2 C11 1.325(3)
N2 C4 1.332(3)
C3 C6 1.398(4)
C3 C8 1.409(4)
C3 C13 1.480(3)
C4 C8 1.422(4)
O5 C14 1.346(4)
C6 C11 1.417(3)
C7 C9 1.460(4)
C8 C12 1.433(4)
C9 C10 1.394(4)
C9 C14 1.405(4)
C10 C19 1.374(4)
C12 C17 1.353(4)
C13 C15 1.377(4)
C13 C18 1.416(4)
C14 C22 1.391(4)
C15 C21 1.399(4)
C16 C22 1.375(5)
C16 C19 1.375(5)
C16 Cl2 1.742(3)
C17 C25 1.506(4)
C18 C20 1.375(4)
C20 C24 1.374(5)
C21 C24 1.363(5)
C23 C25 1.519(5)
C25 C26 1.525(5)
